data_8107583
loop_
_publ_author_name
'Wang, Xue'
'Han, Jie'
'Zheng, Jing'
'Yuan, Xiao-Jing'
'Xiong, Ying'

_publ_section_title
;
 Crystal structure of
 (E)-2-amino-N&#x2032;-((3-hydroxy-5-(hydroxymethyl)-2-methylpyridin-4-yl)methylene)benzohydrazide
 -- dimethylformamide -- water (1/1/2),
 C15H16N4O3&#x00B7;C3H7NO&#x00B7;2H2O
;
_journal_issue 5
_journal_name_full 'Zeitschrift f\"ur Kristallographie - New Crystal Structures'
_journal_page_first 861
_journal_page_last 862
_journal_paper_doi 10.1515/ncrs-2023-0241
_journal_volume 238
_journal_year 2023
_chemical_formula_moiety 'C15 H16 N4 O3, C3 H7 N O, 2(H2 O)'
_chemical_formula_sum 'C18 H27 N5 O6'
_chemical_formula_weight 409.44
_space_group_crystal_system monoclinic
_space_group_IT_number 14
_space_group_name_Hall '-P 2yn'
_space_group_name_H-M_alt 'P 1 21/n 1'
_atom_sites_solution_hydrogens mixed
_atom_sites_solution_primary dual
_cell_angle_alpha 90
_cell_angle_beta 94.899(3)
_cell_angle_gamma 90
_cell_formula_units_Z 4
_cell_length_a 11.6588(12)
_cell_length_b 7.0645(6)
_cell_length_c 25.700(3)
_cell_measurement_reflns_used 1233
_cell_measurement_temperature 298(2)
_cell_measurement_theta_max 21.15
_cell_measurement_theta_min 2.84
_cell_volume 2109.0(4)
_computing_cell_refinement 'SAINT (Brucker, 2012)[2]'
_computing_data_collection 'APEX2 (Brucker, 2012)[2]'
_computing_data_reduction 'SAINT (Brucker, 2012)[2]'
_computing_molecular_graphics 'Diamond 4.0[4]'
_computing_publication_material 'Olex2 (Dolomanov et al., 2009)[1]'
_computing_structure_refinement 'ShelXL (Sheldrick, 2015)[3]'
_diffrn_ambient_temperature 298.0
_diffrn_measured_fraction_theta_full 0.986
_diffrn_measured_fraction_theta_max 0.982
_diffrn_measurement_device_type 'CCD area detector'
_diffrn_measurement_method 'phi and omega scans'
_diffrn_radiation_type MoK\a
_diffrn_radiation_wavelength 0.71073
_diffrn_reflns_av_R_equivalents 0.1020
_diffrn_reflns_av_unetI/netI 0.1130
_diffrn_reflns_Laue_measured_fraction_full 0.986
_diffrn_reflns_Laue_measured_fraction_max 0.982
_diffrn_reflns_limit_h_max 14
_diffrn_reflns_limit_h_min -14
_diffrn_reflns_limit_k_max 7
_diffrn_reflns_limit_k_min -8
_diffrn_reflns_limit_l_max 31
_diffrn_reflns_limit_l_min -31
_diffrn_reflns_number 12424
_diffrn_reflns_point_group_measured_fraction_full 0.986
_diffrn_reflns_point_group_measured_fraction_max 0.982
_diffrn_reflns_theta_full 25.242
_diffrn_reflns_theta_max 25.985
_diffrn_reflns_theta_min 2.838
_diffrn_standards_number 0
_exptl_absorpt_coefficient_mu 0.098
_exptl_absorpt_correction_type multi-scan
_exptl_crystal_colour 'clear yellowish yellow'
_exptl_crystal_colour_lustre clear
_exptl_crystal_colour_modifier yellowish
_exptl_crystal_colour_primary yellow
_exptl_crystal_density_diffrn 1.289
_exptl_crystal_description block
_exptl_crystal_F_000 872
_exptl_crystal_size_max 0.2
_exptl_crystal_size_mid 0.2
_exptl_crystal_size_min 0.15
_refine_diff_density_max 0.239
_refine_diff_density_min -0.276
_refine_diff_density_rms 0.048
_refine_ls_extinction_coef .
_refine_ls_extinction_method none
_refine_ls_goodness_of_fit_ref 0.917
_refine_ls_hydrogen_treatment constr
_refine_ls_matrix_type full
_refine_ls_number_parameters 274
_refine_ls_number_reflns 4070
_refine_ls_number_restraints 0
_refine_ls_restrained_S_all 0.917
_refine_ls_R_factor_all 0.1749
_refine_ls_R_factor_gt 0.0630
_refine_ls_shift/su_max 0.000
_refine_ls_shift/su_mean 0.000
_refine_ls_structure_factor_coef Fsqd
_refine_ls_weighting_details 'w=1/[\s^2^(Fo^2^)+(0.0736P)^2^] where P=(Fo^2^+2Fc^2^)/3'
_refine_ls_weighting_scheme calc
_refine_ls_wR_factor_gt 0.1341
_refine_ls_wR_factor_ref 0.1632
_reflns_Friedel_coverage 0.000
_reflns_Friedel_fraction_full .
_reflns_Friedel_fraction_max .
_reflns_number_gt 1844
_reflns_number_total 4070
_reflns_threshold_expression 'I > 2\s(I)'
_cod_data_source_file suppl_j_ncrs-2023-0241_suppl_001.cif
_cod_data_source_block 1
_cod_database_code 8107583
_shelx_space_group_comment
;
The symmetry employed for this shelxl refinement is uniquely defined
by the following loop, which should always be used as a source of
symmetry information in preference to the above space-group names.
They are only intended as comments.
;
_olex2_refinement_description
;
1. Fixed Uiso
 At 1.2 times of:
  All C(H) groups, All C(H,H) groups, All N(H) groups, All N(H,H) groups
 At 1.5 times of:
  All C(H,H,H) groups, All O(H) groups, All O(H,H) groups
2.a Free rotating group:
 O2W(H2WA,H2WB), O1W(H1WA,H1WB)
2.b Rotating group:
 N1(H1A,H1B)
2.c Secondary CH2 refined with riding coordinates:
 C15(H15A,H15B)
2.d Aromatic/amide H refined with riding coordinates:
 N2(H2A), C8(H8), C5(H5), C16(H16), C13(H13), C4(H4), C2(H2B), C3(H3A)
2.e Idealised Me refined as rotating group:
 C12(H12A,H12B,H12C), C17(H17A,H17B,H17C), C18(H18A,H18B,H18C)
2.f Idealised tetrahedral OH refined as rotating group:
 O2(H2), O3(H3)
;
_olex2_submission_special_instructions 'No special instructions were received'

loop_
_space_group_symop_operation_xyz
'x, y, z'
'-x+1/2, y+1/2, -z+1/2'
'-x, -y, -z'
'x-1/2, -y-1/2, z-1/2'

loop_
_atom_site_label
_atom_site_type_symbol
_atom_site_fract_x
_atom_site_fract_y
_atom_site_fract_z
_atom_site_U_iso_or_equiv
_atom_site_adp_type
_atom_site_occupancy
_atom_site_site_symmetry_order
_atom_site_calc_flag
_atom_site_refinement_flags_posn
_atom_site_refinement_flags_adp
_atom_site_refinement_flags_occupancy
_atom_site_disorder_assembly
_atom_site_disorder_group
O2 O 0.25686(16) 0.7385(3) 0.56082(7) 0.0499(6) Uani 1 1 d . . . . .
H2 H 0.317899 0.744932 0.547259 0.075 Uiso 1 1 calc GR . . . .
O3 O 0.58899(16) 0.7475(3) 0.71957(8) 0.0546(6) Uani 1 1 d . . . . .
H3 H 0.554795 0.841077 0.729097 0.082 Uiso 1 1 calc GR . . . .
O4 O 0.76673(17) 0.5615(3) 0.59111(8) 0.0552(6) Uani 1 1 d . . . . .
O1 O 0.44549(18) 0.7995(3) 0.45887(8) 0.0591(6) Uani 1 1 d . . . . .
N3 N 0.47432(19) 0.7123(3) 0.55708(9) 0.0387(6) Uani 1 1 d . . . . .
N2 N 0.56592(19) 0.7175(3) 0.52767(9) 0.0410(6) Uani 1 1 d . . . . .
H2A H 0.634301 0.691214 0.540902 0.049 Uiso 1 1 calc R . . . .
N4 N 0.1945(2) 0.6393(4) 0.69189(10) 0.0552(7) Uani 1 1 d . . . . .
N5 N 0.8088(2) 0.2478(4) 0.59874(11) 0.0569(7) Uani 1 1 d . . . . .
N1 N 0.5183(3) 0.8405(4) 0.36565(10) 0.0670(8) Uani 1 1 d . . . . .
H1A H 0.520579 0.812343 0.333088 0.080 Uiso 1 1 d GR . . . .
H1B H 0.468888 0.767860 0.378926 0.080 Uiso 1 1 d GR . . . .
C8 C 0.4888(2) 0.6711(4) 0.60559(11) 0.0387(7) Uani 1 1 d . . . . .
H8 H 0.562010 0.646382 0.621366 0.046 Uiso 1 1 calc R . . . .
C9 C 0.3894(2) 0.6637(4) 0.63563(10) 0.0350(7) Uani 1 1 d . . . . .
C10 C 0.2779(2) 0.6954(4) 0.61193(11) 0.0398(7) Uani 1 1 d . . . . .
C7 C 0.5450(3) 0.7663(4) 0.47624(11) 0.0400(7) Uani 1 1 d . . . . .
C6 C 0.6441(2) 0.7765(4) 0.44447(11) 0.0410(7) Uani 1 1 d . . . . .
C14 C 0.3998(2) 0.6215(4) 0.68922(11) 0.0402(7) Uani 1 1 d . . . . .
C5 C 0.7569(3) 0.7514(4) 0.46639(12) 0.0478(8) Uani 1 1 d . . . . .
H5 H 0.769695 0.728869 0.502064 0.057 Uiso 1 1 calc R . . . .
C11 C 0.1830(2) 0.6820(4) 0.64169(13) 0.0464(8) Uani 1 1 d . . . . .
C1 C 0.6255(3) 0.8128(4) 0.39011(12) 0.0471(8) Uani 1 1 d . . . . .
C16 C 0.7837(3) 0.4039(5) 0.57231(13) 0.0554(9) Uani 1 1 d . . . . .
H16 H 0.778224 0.394951 0.536082 0.066 Uiso 1 1 calc R . . . .
C15 C 0.5149(3) 0.5877(4) 0.71894(12) 0.0511(8) Uani 1 1 d . . . . .
H15A H 0.502894 0.553478 0.754617 0.061 Uiso 1 1 calc R . . . .
H15B H 0.552247 0.481755 0.703321 0.061 Uiso 1 1 calc R . . . .
C13 C 0.3015(3) 0.6112(5) 0.71469(12) 0.0545(9) Uani 1 1 d . . . . .
H13 H 0.309135 0.582744 0.750155 0.065 Uiso 1 1 calc R . . . .
C4 C 0.8493(3) 0.7590(4) 0.43674(15) 0.0624(9) Uani 1 1 d . . . . .
H4 H 0.923764 0.741537 0.451989 0.075 Uiso 1 1 calc R . . . .
C2 C 0.7218(3) 0.8189(4) 0.36098(14) 0.0642(10) Uani 1 1 d . . . . .
H2B H 0.711275 0.840936 0.325219 0.077 Uiso 1 1 calc R . . . .
C3 C 0.8294(3) 0.7934(5) 0.38373(16) 0.0710(11) Uani 1 1 d . . . . .
H3A H 0.891478 0.798947 0.363330 0.085 Uiso 1 1 calc R . . . .
C12 C 0.0643(3) 0.7146(5) 0.61596(14) 0.0712(10) Uani 1 1 d . . . . .
H12A H 0.040354 0.605789 0.595432 0.107 Uiso 1 1 calc GR . . . .
H12B H 0.064725 0.823843 0.593771 0.107 Uiso 1 1 calc GR . . . .
H12C H 0.011725 0.734930 0.642211 0.107 Uiso 1 1 calc GR . . . .
C17 C 0.8150(4) 0.2473(5) 0.65483(14) 0.0864(13) Uani 1 1 d . . . . .
H17A H 0.859477 0.353886 0.668085 0.130 Uiso 1 1 calc GR . . . .
H17B H 0.850993 0.132417 0.667792 0.130 Uiso 1 1 calc GR . . . .
H17C H 0.738740 0.255224 0.666090 0.130 Uiso 1 1 calc GR . . . .
C18 C 0.8172(3) 0.0686(5) 0.57124(15) 0.0847(13) Uani 1 1 d . . . . .
H18A H 0.755625 -0.013245 0.579521 0.127 Uiso 1 1 calc GR . . . .
H18B H 0.889698 0.009787 0.581809 0.127 Uiso 1 1 calc GR . . . .
H18C H 0.811873 0.091351 0.534289 0.127 Uiso 1 1 calc GR . . . .
O2W O 0.50095(18) 1.0797(3) 0.75177(8) 0.0569(6) Uani 1 1 d . . . . .
H2WA H 0.558553 1.132257 0.768455 0.085 Uiso 1 1 d G . . . .
H2WB H 0.441112 1.098348 0.767793 0.085 Uiso 1 1 d G . . . .
O1W O 0.81272(18) 0.7480(4) 0.69001(10) 0.0659(6) Uani 1 1 d . . . . .
H1WA H 0.747355 0.746871 0.702423 0.099 Uiso 1 1 d G . . . .
H1WB H 0.800454 0.698770 0.659905 0.099 Uiso 1 1 d G . . . .

loop_
_atom_site_aniso_label
_atom_site_aniso_U_11
_atom_site_aniso_U_22
_atom_site_aniso_U_33
_atom_site_aniso_U_23
_atom_site_aniso_U_13
_atom_site_aniso_U_12
O2 0.0424(12) 0.0665(14) 0.0405(13) 0.0095(11) 0.0013(10) 0.0022(11)
O3 0.0418(12) 0.0682(14) 0.0538(14) -0.0130(12) 0.0035(10) 0.0013(11)
O4 0.0616(14) 0.0522(14) 0.0500(14) -0.0034(11) -0.0054(11) 0.0092(11)
O1 0.0418(13) 0.0928(17) 0.0422(14) 0.0118(11) 0.0014(11) 0.0061(11)
N3 0.0406(14) 0.0448(15) 0.0319(15) 0.0016(11) 0.0098(12) 0.0009(11)
N2 0.0332(13) 0.0554(16) 0.0357(15) 0.0071(12) 0.0101(11) 0.0027(11)
N4 0.0452(17) 0.0758(19) 0.0462(18) 0.0051(14) 0.0131(14) -0.0003(14)
N5 0.0622(18) 0.0530(17) 0.0512(18) -0.0018(15) -0.0200(14) 0.0081(14)
N1 0.082(2) 0.081(2) 0.0376(17) 0.0046(15) 0.0005(15) -0.0105(17)
C8 0.0359(17) 0.0467(17) 0.0336(18) 0.0000(14) 0.0031(14) -0.0004(13)
C9 0.0342(16) 0.0394(16) 0.0323(17) -0.0005(13) 0.0074(13) 0.0022(13)
C10 0.0444(18) 0.0406(17) 0.0353(18) 0.0024(13) 0.0079(15) -0.0007(13)
C7 0.0474(19) 0.0400(17) 0.0328(18) 0.0023(14) 0.0047(15) -0.0024(14)
C6 0.0475(19) 0.0404(17) 0.0362(18) 0.0017(14) 0.0095(15) -0.0044(14)
C14 0.0421(18) 0.0456(17) 0.0339(18) -0.0014(14) 0.0089(14) 0.0000(14)
C5 0.0500(19) 0.0502(18) 0.0443(19) 0.0011(15) 0.0109(16) -0.0047(15)
C11 0.0392(18) 0.0490(19) 0.052(2) 0.0022(15) 0.0071(16) 0.0047(14)
C1 0.063(2) 0.0411(18) 0.038(2) 0.0010(14) 0.0124(17) -0.0046(15)
C16 0.050(2) 0.071(3) 0.043(2) -0.0007(19) -0.0080(16) 0.0029(18)
C15 0.0489(19) 0.066(2) 0.0382(19) 0.0022(15) 0.0024(15) 0.0034(17)
C13 0.055(2) 0.079(2) 0.0305(18) 0.0016(16) 0.0082(16) -0.0013(17)
C4 0.051(2) 0.069(2) 0.070(3) -0.001(2) 0.0210(19) -0.0032(17)
C2 0.082(3) 0.068(2) 0.046(2) 0.0029(18) 0.024(2) -0.012(2)
C3 0.071(3) 0.081(3) 0.067(3) -0.005(2) 0.042(2) -0.013(2)
C12 0.0402(19) 0.099(3) 0.075(3) 0.012(2) 0.0062(18) 0.0095(18)
C17 0.123(4) 0.071(2) 0.062(3) 0.010(2) -0.007(2) 0.004(2)
C18 0.098(3) 0.060(2) 0.091(3) -0.019(2) -0.020(2) 0.022(2)
O2W 0.0473(13) 0.0769(16) 0.0473(14) -0.0085(11) 0.0082(11) 0.0025(12)
O1W 0.0457(13) 0.0872(17) 0.0646(17) -0.0101(14) 0.0046(11) 0.0021(13)

loop_
_atom_type_symbol
_atom_type_description
_atom_type_scat_dispersion_real
_atom_type_scat_dispersion_imag
_atom_type_scat_source
C C 0.0033 0.0016 'International Tables Vol C Tables 4.2.6.8 and 6.1.1.4'
H H 0.0000 0.0000 'International Tables Vol C Tables 4.2.6.8 and 6.1.1.4'
N N 0.0061 0.0033 'International Tables Vol C Tables 4.2.6.8 and 6.1.1.4'
O O 0.0106 0.0060 'International Tables Vol C Tables 4.2.6.8 and 6.1.1.4'

loop_
_geom_angle_atom_site_label_1
_geom_angle_atom_site_label_2
_geom_angle_atom_site_label_3
_geom_angle
_geom_angle_site_symmetry_1
_geom_angle_site_symmetry_3
C8 N3 N2 120.3(2) . .
N3 N2 C7 117.4(2) . .
C11 N4 C13 118.2(3) . .
C16 N5 C17 120.7(3) . .
C16 N5 C18 120.0(3) . .
C17 N5 C18 119.0(3) . .
N3 C8 C9 119.0(2) . .
C10 C9 C8 121.1(3) . .
C14 C9 C8 121.7(2) . .
C14 C9 C10 117.3(3) . .
O2 C10 C9 122.9(3) . .
O2 C10 C11 117.3(3) . .
C11 C10 C9 119.8(3) . .
O1 C7 N2 118.9(3) . .
O1 C7 C6 123.4(3) . .
N2 C7 C6 117.7(2) . .
C5 C6 C7 121.7(3) . .
C5 C6 C1 118.6(3) . .
C1 C6 C7 119.6(3) . .
C9 C14 C15 122.0(3) . .
C13 C14 C9 118.3(3) . .
C13 C14 C15 119.7(3) . .
C4 C5 C6 121.8(3) . .
N4 C11 C10 121.9(3) . .
N4 C11 C12 118.6(3) . .
C10 C11 C12 119.4(3) . .
N1 C1 C6 122.4(3) . .
N1 C1 C2 119.6(3) . .
C2 C1 C6 118.0(3) . .
O4 C16 N5 126.1(3) . .
O3 C15 C14 113.2(2) . .
N4 C13 C14 124.4(3) . .
C5 C4 C3 118.7(3) . .
C3 C2 C1 121.4(3) . .
C2 C3 C4 121.4(3) . .

loop_
_geom_bond_atom_site_label_1
_geom_bond_atom_site_label_2
_geom_bond_distance
_geom_bond_site_symmetry_2
O2 C10 1.350(3) .
O3 C15 1.420(3) .
O4 C16 1.236(4) .
O1 C7 1.230(3) .
N3 N2 1.361(3) .
N3 C8 1.277(3) .
N2 C7 1.368(3) .
N4 C11 1.321(4) .
N4 C13 1.347(4) .
N5 C16 1.315(4) .
N5 C17 1.437(4) .
N5 C18 1.457(4) .
N1 C1 1.365(4) .
C8 C9 1.447(4) .
C9 C10 1.405(4) .
C9 C14 1.404(4) .
C10 C11 1.401(4) .
C7 C6 1.472(4) .
C6 C5 1.397(4) .
C6 C1 1.419(4) .
C14 C15 1.506(4) .
C14 C13 1.369(4) .
C5 C4 1.373(4) .
C11 C12 1.500(4) .
C1 C2 1.402(5) .
C4 C3 1.384(5) .
C2 C3 1.350(5) .
